data_7127092
loop_
_publ_author_name
'Xu, Ting'
'Lin, Na'
'Hao, Wen-Juan'
'Zhang, Jie'
'Li, Meng-Fan'
'Tu, Shu-Jiang'
'Jiang, Bo'

_publ_section_title
;
 Synthesis of polycyclic indoles <i>via</i> organocatalytic bicyclization
 of \a-alkynylnaphthalen-2-ols with nitrones.
;
_journal_issue 77
_journal_name_full 'Chemical communications (Cambridge, England)'
_journal_page_first 11406
_journal_page_last 11409
_journal_paper_doi 10.1039/d0cc05027j
_journal_volume 56
_journal_year 2020
_chemical_formula_sum 'C31 H21 N O'
_chemical_formula_weight 423.49
_space_group_IT_number 2
_space_group_name_Hall '-P 1'
_space_group_name_H-M_alt 'P -1'
_symmetry_cell_setting triclinic
_symmetry_space_group_name_H-M 'P -1'
_atom_sites_solution_hydrogens geom
_atom_sites_solution_primary direct
_atom_sites_solution_secondary difmap
_audit_creation_method SHELXL-97
_audit_update_record
;
2020-07-22 deposited with the CCDC.	2020-08-19 downloaded from the CCDC.
;
_cell_angle_alpha 66.9290(10)
_cell_angle_beta 70.116(2)
_cell_angle_gamma 62.7670(10)
_cell_formula_units_Z 2
_cell_length_a 10.6271(8)
_cell_length_b 10.7570(8)
_cell_length_c 11.7417(9)
_cell_measurement_reflns_used 1196
_cell_measurement_temperature 298(2)
_cell_measurement_theta_max 26.233
_cell_measurement_theta_min 2.393
_cell_volume 1076.60(14)
_computing_cell_refinement 'Bruker SMART'
_computing_data_collection 'Bruker SMART'
_computing_data_reduction 'Bruker SAINT'
_computing_molecular_graphics 'Bruker SHELXTL'
_computing_publication_material 'Bruker SHELXTL'
_computing_structure_refinement 'SHELXL-97 (Sheldrick, 1997)'
_computing_structure_solution 'SHELXS-97 (Sheldrick, 1990)'
_diffrn_ambient_temperature 298(2)
_diffrn_measured_fraction_theta_full 0.982
_diffrn_measured_fraction_theta_max 0.982
_diffrn_measurement_device_type 'CCD area detector'
_diffrn_measurement_method 'phi and omega scans'
_diffrn_radiation_monochromator graphite
_diffrn_radiation_source 'fine-focus sealed tube'
_diffrn_radiation_type MoK\a
_diffrn_radiation_wavelength 0.71073
_diffrn_reflns_av_R_equivalents 0.0291
_diffrn_reflns_av_sigmaI/netI 0.0728
_diffrn_reflns_limit_h_max 12
_diffrn_reflns_limit_h_min -11
_diffrn_reflns_limit_k_max 12
_diffrn_reflns_limit_k_min -12
_diffrn_reflns_limit_l_max 13
_diffrn_reflns_limit_l_min -9
_diffrn_reflns_number 5460
_diffrn_reflns_theta_full 25.02
_diffrn_reflns_theta_max 25.02
_diffrn_reflns_theta_min 2.20
_exptl_absorpt_coefficient_mu 0.078
_exptl_absorpt_correction_T_max 0.9807
_exptl_absorpt_correction_T_min 0.9693
_exptl_absorpt_correction_type multi-scan
_exptl_absorpt_process_details sadabs
_exptl_crystal_colour yellow
_exptl_crystal_density_diffrn 1.306
_exptl_crystal_density_method 'not measured'
_exptl_crystal_description block
_exptl_crystal_F_000 444
_exptl_crystal_size_max 0.40
_exptl_crystal_size_mid 0.30
_exptl_crystal_size_min 0.25
_refine_diff_density_max 0.164
_refine_diff_density_min -0.255
_refine_diff_density_rms 0.043
_refine_ls_extinction_method none
_refine_ls_goodness_of_fit_ref 1.034
_refine_ls_hydrogen_treatment mixed
_refine_ls_matrix_type full
_refine_ls_number_parameters 298
_refine_ls_number_reflns 3739
_refine_ls_number_restraints 0
_refine_ls_restrained_S_all 1.034
_refine_ls_R_factor_all 0.1133
_refine_ls_R_factor_gt 0.0601
_refine_ls_shift/su_max 0.000
_refine_ls_shift/su_mean 0.000
_refine_ls_structure_factor_coef Fsqd
_refine_ls_weighting_details 'calc w=1/[\s^2^(Fo^2^)+(0.0674P)^2^+0.0000P] where P=(Fo^2^+2Fc^2^)/3'
_refine_ls_weighting_scheme calc
_refine_ls_wR_factor_gt 0.1376
_refine_ls_wR_factor_ref 0.1535
_reflns_number_gt 2123
_reflns_number_total 3739
_reflns_threshold_expression >2sigma(I)
_cod_data_source_file d0cc05027j2.cif
_cod_data_source_block 191209c
_cod_depositor_comments
;
The following automatic conversions were performed:

data item '_symmetry_cell_setting' value 'Triclinic' was changed to
'triclinic' in accordance with the
/home/data/users/saulius/crontab/automatic-downloads/rss-feeds/RSC/lib/dictionaries/cif_core.dic
dictionary named 'cif_core.dic' version 2.4.2 last updated on
2011-04-26.

Automatic conversion script
Id: cif_fix_values 7556 2019-12-06 15:28:31Z antanas 

 Adding full bibliography for 7127092.cif.
;
_cod_original_sg_symbol_H-M P-1
_cod_database_code 7127092

loop_
_symmetry_equiv_pos_as_xyz
'x, y, z'
'-x, -y, -z'

loop_
_atom_site_label
_atom_site_type_symbol
_atom_site_fract_x
_atom_site_fract_y
_atom_site_fract_z
_atom_site_U_iso_or_equiv
_atom_site_adp_type
_atom_site_occupancy
_atom_site_symmetry_multiplicity
_atom_site_calc_flag
_atom_site_refinement_flags
_atom_site_disorder_assembly
_atom_site_disorder_group
N1 N 0.0321(2) 0.8380(2) 0.2576(2) 0.0413(6) Uani 1 1 d . . .
O1 O 0.1163(2) 0.8068(2) 0.05961(19) 0.0500(6) Uani 1 1 d . . .
C1 C 0.0551(3) 0.9656(3) 0.2163(2) 0.0351(7) Uani 1 1 d . . .
C2 C -0.0423(3) 1.0537(3) 0.2909(2) 0.0352(7) Uani 1 1 d . . .
C3 C -0.1286(3) 0.9749(3) 0.3814(2) 0.0405(7) Uani 1 1 d . . .
C4 C -0.0801(3) 0.8410(3) 0.3582(3) 0.0437(7) Uani 1 1 d . . .
C5 C -0.1422(4) 0.7394(4) 0.4287(3) 0.0587(9) Uani 1 1 d . . .
H5 H -0.1062 0.6496 0.4132 0.070 Uiso 1 1 calc R . .
C6 C -0.2570(4) 0.7756(4) 0.5208(3) 0.0752(11) Uani 1 1 d . . .
H6 H -0.3013 0.7093 0.5702 0.090 Uiso 1 1 calc R . .
C7 C -0.3107(4) 0.9095(4) 0.5439(3) 0.0746(11) Uani 1 1 d . . .
H7 H -0.3916 0.9320 0.6071 0.090 Uiso 1 1 calc R . .
C8 C -0.2478(3) 1.0078(4) 0.4763(3) 0.0552(9) Uani 1 1 d . . .
H8 H -0.2843 1.0968 0.4935 0.066 Uiso 1 1 calc R . .
C9 C 0.1600(3) 0.9823(3) 0.1006(2) 0.0370(7) Uani 1 1 d . . .
C10 C 0.1785(3) 0.9080(3) 0.0217(3) 0.0425(7) Uani 1 1 d . . .
C11 C 0.2532(3) 0.9339(3) -0.1012(3) 0.0524(9) Uani 1 1 d . . .
H11 H 0.2584 0.8861 -0.1547 0.063 Uiso 1 1 calc R . .
C12 C 0.3186(3) 1.0296(4) -0.1424(3) 0.0586(9) Uani 1 1 d . . .
H12 H 0.3646 1.0518 -0.2266 0.070 Uiso 1 1 calc R . .
C13 C 0.3191(3) 1.0961(3) -0.0622(3) 0.0474(8) Uani 1 1 d . . .
C14 C 0.2404(3) 1.0710(3) 0.0623(3) 0.0404(7) Uani 1 1 d . . .
C15 C 0.2529(3) 1.1287(3) 0.1433(3) 0.0437(7) Uani 1 1 d . . .
H15 H 0.2037 1.1113 0.2267 0.052 Uiso 1 1 calc R . .
C16 C 0.3341(3) 1.2089(3) 0.1040(3) 0.0549(8) Uani 1 1 d . . .
H16 H 0.3408 1.2455 0.1606 0.066 Uiso 1 1 calc R . .
C17 C 0.4073(4) 1.2374(3) -0.0181(4) 0.0634(10) Uani 1 1 d . . .
H17 H 0.4611 1.2953 -0.0448 0.076 Uiso 1 1 calc R . .
C18 C 0.4011(3) 1.1817(3) -0.0993(3) 0.0609(9) Uani 1 1 d . . .
H18 H 0.4523 1.2003 -0.1818 0.073 Uiso 1 1 calc R . .
C19 C -0.0718(3) 1.2056(3) 0.2742(2) 0.0365(7) Uani 1 1 d . . .
C20 C -0.0861(3) 1.3081(3) 0.1594(3) 0.0439(7) Uani 1 1 d . . .
H20 H -0.0732 1.2797 0.0896 0.053 Uiso 1 1 calc R . .
C21 C -0.1189(3) 1.4510(3) 0.1456(3) 0.0514(8) Uani 1 1 d . . .
H21 H -0.1285 1.5192 0.0669 0.062 Uiso 1 1 calc R . .
C22 C -0.1376(3) 1.4935(3) 0.2468(3) 0.0571(9) Uani 1 1 d . . .
H22 H -0.1603 1.5908 0.2378 0.068 Uiso 1 1 calc R . .
C23 C -0.1229(4) 1.3936(3) 0.3608(3) 0.0619(9) Uani 1 1 d . . .
H23 H -0.1349 1.4227 0.4299 0.074 Uiso 1 1 calc R . .
C24 C -0.0907(3) 1.2510(3) 0.3751(3) 0.0490(8) Uani 1 1 d . . .
H24 H -0.0814 1.1836 0.4541 0.059 Uiso 1 1 calc R . .
C25 C 0.1074(3) 0.7330(3) 0.1890(3) 0.0440(7) Uani 1 1 d . . .
H25 H 0.0495 0.6745 0.2109 0.053 Uiso 1 1 calc R . .
C26 C 0.2537(3) 0.6306(3) 0.2192(3) 0.0441(7) Uani 1 1 d . . .
C27 C 0.3365(4) 0.5264(3) 0.1572(3) 0.0599(9) Uani 1 1 d . . .
H27 H 0.3022 0.5209 0.0970 0.072 Uiso 1 1 calc R . .
C28 C 0.4687(4) 0.4305(4) 0.1829(4) 0.0735(11) Uani 1 1 d . . .
H28 H 0.5242 0.3596 0.1404 0.088 Uiso 1 1 calc R . .
C29 C 0.5196(4) 0.4377(4) 0.2696(4) 0.0734(11) Uani 1 1 d . . .
H29 H 0.6098 0.3712 0.2872 0.088 Uiso 1 1 calc R . .
C30 C 0.4411(4) 0.5400(4) 0.3307(3) 0.0732(11) Uani 1 1 d . . .
H30 H 0.4770 0.5451 0.3900 0.088 Uiso 1 1 calc R . .
C31 C 0.3076(4) 0.6371(3) 0.3054(3) 0.0607(9) Uani 1 1 d . . .
H31 H 0.2534 0.7083 0.3477 0.073 Uiso 1 1 calc R . .

loop_
_atom_site_aniso_label
_atom_site_aniso_U_11
_atom_site_aniso_U_22
_atom_site_aniso_U_33
_atom_site_aniso_U_23
_atom_site_aniso_U_13
_atom_site_aniso_U_12
N1 0.0397(15) 0.0391(14) 0.0476(15) -0.0165(12) -0.0065(12) -0.0148(12)
O1 0.0539(14) 0.0468(12) 0.0551(14) -0.0193(10) -0.0218(11) -0.0117(11)
C1 0.0323(16) 0.0336(16) 0.0392(17) -0.0105(13) -0.0094(13) -0.0102(13)
C2 0.0353(16) 0.0359(16) 0.0352(16) -0.0113(13) -0.0088(13) -0.0118(14)
C3 0.0414(18) 0.0461(18) 0.0337(16) -0.0106(14) -0.0097(14) -0.0150(15)
C4 0.0423(19) 0.0470(18) 0.0417(18) -0.0108(15) -0.0094(15) -0.0172(16)
C5 0.067(2) 0.056(2) 0.057(2) -0.0113(17) -0.0084(18) -0.0331(19)
C6 0.078(3) 0.090(3) 0.064(3) -0.012(2) 0.004(2) -0.057(3)
C7 0.066(3) 0.093(3) 0.059(2) -0.025(2) 0.0136(19) -0.040(2)
C8 0.055(2) 0.061(2) 0.0454(19) -0.0189(17) 0.0007(16) -0.0222(18)
C9 0.0324(16) 0.0320(15) 0.0411(17) -0.0130(14) -0.0101(14) -0.0033(13)
C10 0.0363(18) 0.0388(17) 0.0453(19) -0.0107(15) -0.0136(15) -0.0053(14)
C11 0.0419(19) 0.056(2) 0.046(2) -0.0237(16) -0.0130(16) 0.0032(17)
C12 0.045(2) 0.060(2) 0.0400(19) -0.0055(17) -0.0078(15) -0.0022(18)
C13 0.0380(18) 0.0420(18) 0.0428(19) -0.0023(15) -0.0110(15) -0.0051(15)
C14 0.0316(17) 0.0315(15) 0.0458(18) -0.0080(14) -0.0120(14) -0.0011(13)
C15 0.0356(18) 0.0366(16) 0.0515(19) -0.0087(14) -0.0077(14) -0.0111(14)
C16 0.044(2) 0.0451(19) 0.072(2) -0.0124(17) -0.0131(17) -0.0158(16)
C17 0.049(2) 0.047(2) 0.081(3) 0.0013(19) -0.017(2) -0.0205(17)
C18 0.043(2) 0.051(2) 0.058(2) 0.0046(18) -0.0066(17) -0.0119(17)
C19 0.0319(16) 0.0382(16) 0.0366(16) -0.0143(14) -0.0061(13) -0.0081(13)
C20 0.0400(18) 0.0432(18) 0.0429(18) -0.0137(15) -0.0084(14) -0.0096(14)
C21 0.0425(19) 0.0434(19) 0.054(2) -0.0029(16) -0.0113(16) -0.0119(16)
C22 0.060(2) 0.0425(19) 0.073(2) -0.0211(18) -0.0168(18) -0.0160(17)
C23 0.078(3) 0.049(2) 0.066(2) -0.0234(18) -0.0214(19) -0.0177(19)
C24 0.058(2) 0.0419(18) 0.0453(19) -0.0144(15) -0.0157(15) -0.0121(16)
C25 0.0437(19) 0.0409(17) 0.052(2) -0.0176(15) -0.0109(15) -0.0152(15)
C26 0.0459(19) 0.0381(17) 0.0459(18) -0.0089(14) -0.0064(15) -0.0181(15)
C27 0.055(2) 0.0472(19) 0.077(2) -0.0274(18) -0.0087(19) -0.0141(18)
C28 0.053(3) 0.049(2) 0.096(3) -0.023(2) -0.001(2) -0.0084(19)
C29 0.042(2) 0.056(2) 0.084(3) 0.007(2) -0.012(2) -0.0112(19)
C30 0.058(3) 0.080(3) 0.067(3) -0.004(2) -0.028(2) -0.018(2)
C31 0.062(2) 0.058(2) 0.058(2) -0.0199(17) -0.0166(18) -0.0123(19)

loop_
_atom_type_symbol
_atom_type_description
_atom_type_scat_dispersion_real
_atom_type_scat_dispersion_imag
_atom_type_scat_source
C C 0.0033 0.0016 'International Tables Vol C Tables 4.2.6.8 and 6.1.1.4'
H H 0.0000 0.0000 'International Tables Vol C Tables 4.2.6.8 and 6.1.1.4'
N N 0.0061 0.0033 'International Tables Vol C Tables 4.2.6.8 and 6.1.1.4'
O O 0.0106 0.0060 'International Tables Vol C Tables 4.2.6.8 and 6.1.1.4'

loop_
_geom_angle_atom_site_label_1
_geom_angle_atom_site_label_2
_geom_angle_atom_site_label_3
_geom_angle
_geom_angle_site_symmetry_1
_geom_angle_site_symmetry_3
_geom_angle_publ_flag
C4 N1 C1 110.1(2) . . ?
C4 N1 C25 128.4(2) . . ?
C1 N1 C25 121.1(2) . . ?
C10 O1 C25 112.7(2) . . ?
C2 C1 N1 109.1(2) . . ?
C2 C1 C9 135.5(2) . . ?
N1 C1 C9 115.0(2) . . ?
C1 C2 C3 106.0(2) . . ?
C1 C2 C19 129.0(2) . . ?
C3 C2 C19 124.5(2) . . ?
C8 C3 C4 117.9(3) . . ?
C8 C3 C2 133.7(3) . . ?
C4 C3 C2 108.3(2) . . ?
N1 C4 C5 130.6(3) . . ?
N1 C4 C3 106.6(2) . . ?
C5 C4 C3 122.8(3) . . ?
C6 C5 C4 117.2(3) . . ?
C6 C5 H5 121.4 . . ?
C4 C5 H5 121.4 . . ?
C5 C6 C7 121.5(3) . . ?
C5 C6 H6 119.3 . . ?
C7 C6 H6 119.3 . . ?
C8 C7 C6 121.3(3) . . ?
C8 C7 H7 119.4 . . ?
C6 C7 H7 119.4 . . ?
C7 C8 C3 119.3(3) . . ?
C7 C8 H8 120.3 . . ?
C3 C8 H8 120.3 . . ?
C10 C9 C14 118.3(3) . . ?
C10 C9 C1 116.0(3) . . ?
C14 C9 C1 125.6(2) . . ?
C9 C10 O1 121.0(3) . . ?
C9 C10 C11 122.6(3) . . ?
O1 C10 C11 116.3(3) . . ?
C12 C11 C10 118.8(3) . . ?
C12 C11 H11 120.6 . . ?
C10 C11 H11 120.6 . . ?
C11 C12 C13 121.5(3) . . ?
C11 C12 H12 119.2 . . ?
C13 C12 H12 119.2 . . ?
C12 C13 C18 122.1(3) . . ?
C12 C13 C14 119.1(3) . . ?
C18 C13 C14 118.7(3) . . ?
C15 C14 C13 117.7(3) . . ?
C15 C14 C9 123.4(3) . . ?
C13 C14 C9 118.7(3) . . ?
C16 C15 C14 121.5(3) . . ?
C16 C15 H15 119.2 . . ?
C14 C15 H15 119.2 . . ?
C15 C16 C17 120.9(3) . . ?
C15 C16 H16 119.5 . . ?
C17 C16 H16 119.5 . . ?
C18 C17 C16 119.8(3) . . ?
C18 C17 H17 120.1 . . ?
C16 C17 H17 120.1 . . ?
C17 C18 C13 121.3(3) . . ?
C17 C18 H18 119.3 . . ?
C13 C18 H18 119.3 . . ?
C20 C19 C24 117.9(3) . . ?
C20 C19 C2 121.6(2) . . ?
C24 C19 C2 120.5(2) . . ?
C21 C20 C19 121.3(3) . . ?
C21 C20 H20 119.4 . . ?
C19 C20 H20 119.4 . . ?
C22 C21 C20 119.8(3) . . ?
C22 C21 H21 120.1 . . ?
C20 C21 H21 120.1 . . ?
C23 C22 C21 119.8(3) . . ?
C23 C22 H22 120.1 . . ?
C21 C22 H22 120.1 . . ?
C22 C23 C24 120.6(3) . . ?
C22 C23 H23 119.7 . . ?
C24 C23 H23 119.7 . . ?
C23 C24 C19 120.7(3) . . ?
C23 C24 H24 119.6 . . ?
C19 C24 H24 119.6 . . ?
O1 C25 N1 108.3(2) . . ?
O1 C25 C26 111.5(2) . . ?
N1 C25 C26 113.7(2) . . ?
O1 C25 H25 107.7 . . ?
N1 C25 H25 107.7 . . ?
C26 C25 H25 107.7 . . ?
C31 C26 C27 118.4(3) . . ?
C31 C26 C25 123.0(3) . . ?
C27 C26 C25 118.7(3) . . ?
C28 C27 C26 120.5(3) . . ?
C28 C27 H27 119.8 . . ?
C26 C27 H27 119.8 . . ?
C29 C28 C27 120.3(3) . . ?
C29 C28 H28 119.9 . . ?
C27 C28 H28 119.9 . . ?
C30 C29 C28 120.4(3) . . ?
C30 C29 H29 119.8 . . ?
C28 C29 H29 119.8 . . ?
C29 C30 C31 119.8(4) . . ?
C29 C30 H30 120.1 . . ?
C31 C30 H30 120.1 . . ?
C26 C31 C30 120.7(3) . . ?
C26 C31 H31 119.6 . . ?
C30 C31 H31 119.6 . . ?

loop_
_geom_bond_atom_site_label_1
_geom_bond_atom_site_label_2
_geom_bond_distance
_geom_bond_site_symmetry_2
_geom_bond_publ_flag
N1 C4 1.361(4) . ?
N1 C1 1.372(3) . ?
N1 C25 1.419(3) . ?
O1 C10 1.377(3) . ?
O1 C25 1.405(3) . ?
C1 C2 1.369(3) . ?
C1 C9 1.443(4) . ?
C2 C3 1.425(4) . ?
C2 C19 1.459(3) . ?
C3 C8 1.382(4) . ?
C3 C4 1.395(4) . ?
C4 C5 1.376(4) . ?
C5 C6 1.344(4) . ?
C5 H5 0.9300 . ?
C6 C7 1.386(5) . ?
C6 H6 0.9300 . ?
C7 C8 1.351(4) . ?
C7 H7 0.9300 . ?
C8 H8 0.9300 . ?
C9 C10 1.360(4) . ?
C9 C14 1.412(4) . ?
C10 C11 1.378(4) . ?
C11 C12 1.347(4) . ?
C11 H11 0.9300 . ?
C12 C13 1.391(4) . ?
C12 H12 0.9300 . ?
C13 C18 1.399(4) . ?
C13 C14 1.405(4) . ?
C14 C15 1.389(4) . ?
C15 C16 1.342(4) . ?
C15 H15 0.9300 . ?
C16 C17 1.367(4) . ?
C16 H16 0.9300 . ?
C17 C18 1.341(4) . ?
C17 H17 0.9300 . ?
C18 H18 0.9300 . ?
C19 C20 1.370(3) . ?
C19 C24 1.372(4) . ?
C20 C21 1.365(4) . ?
C20 H20 0.9300 . ?
C21 C22 1.357(4) . ?
C21 H21 0.9300 . ?
C22 C23 1.353(4) . ?
C22 H22 0.9300 . ?
C23 C24 1.363(4) . ?
C23 H23 0.9300 . ?
C24 H24 0.9300 . ?
C25 C26 1.503(4) . ?
C25 H25 0.9800 . ?
C26 C31 1.358(4) . ?
C26 C27 1.364(4) . ?
C27 C28 1.359(4) . ?
C27 H27 0.9300 . ?
C28 C29 1.345(5) . ?
C28 H28 0.9300 . ?
C29 C30 1.339(5) . ?
C29 H29 0.9300 . ?
C30 C31 1.370(4) . ?
C30 H30 0.9300 . ?
C31 H31 0.9300 . ?

loop_
_geom_torsion_atom_site_label_1
_geom_torsion_atom_site_label_2
_geom_torsion_atom_site_label_3
_geom_torsion_atom_site_label_4
_geom_torsion
_geom_torsion_site_symmetry_1
_geom_torsion_site_symmetry_2
_geom_torsion_site_symmetry_3
_geom_torsion_site_symmetry_4
_geom_torsion_publ_flag
C4 N1 C1 C2 0.4(3) . . . . ?
C25 N1 C1 C2 173.0(2) . . . . ?
C4 N1 C1 C9 -172.8(2) . . . . ?
C25 N1 C1 C9 -0.2(3) . . . . ?
N1 C1 C2 C3 -0.2(3) . . . . ?
C9 C1 C2 C3 171.0(3) . . . . ?
N1 C1 C2 C19 -171.5(2) . . . . ?
C9 C1 C2 C19 -0.2(5) . . . . ?
C1 C2 C3 C8 -175.9(3) . . . . ?
C19 C2 C3 C8 -4.2(5) . . . . ?
C1 C2 C3 C4 0.0(3) . . . . ?
C19 C2 C3 C4 171.7(2) . . . . ?
C1 N1 C4 C5 179.1(3) . . . . ?
C25 N1 C4 C5 7.2(5) . . . . ?
C1 N1 C4 C3 -0.4(3) . . . . ?
C25 N1 C4 C3 -172.4(2) . . . . ?
C8 C3 C4 N1 176.9(3) . . . . ?
C2 C3 C4 N1 0.3(3) . . . . ?
C8 C3 C4 C5 -2.6(4) . . . . ?
C2 C3 C4 C5 -179.3(3) . . . . ?
N1 C4 C5 C6 -177.5(3) . . . . ?
C3 C4 C5 C6 2.0(5) . . . . ?
C4 C5 C6 C7 0.0(5) . . . . ?
C5 C6 C7 C8 -1.4(6) . . . . ?
C6 C7 C8 C3 0.7(5) . . . . ?
C4 C3 C8 C7 1.2(4) . . . . ?
C2 C3 C8 C7 176.8(3) . . . . ?
C2 C1 C9 C10 -145.0(3) . . . . ?
N1 C1 C9 C10 25.9(3) . . . . ?
C2 C1 C9 C14 33.2(5) . . . . ?
N1 C1 C9 C14 -155.8(2) . . . . ?
C14 C9 C10 O1 172.3(2) . . . . ?
C1 C9 C10 O1 -9.3(4) . . . . ?
C14 C9 C10 C11 -10.9(4) . . . . ?
C1 C9 C10 C11 167.4(3) . . . . ?
C25 O1 C10 C9 -33.1(3) . . . . ?
C25 O1 C10 C11 150.0(2) . . . . ?
C9 C10 C11 C12 4.5(4) . . . . ?
O1 C10 C11 C12 -178.7(2) . . . . ?
C10 C11 C12 C13 3.6(4) . . . . ?
C11 C12 C13 C18 172.0(3) . . . . ?
C11 C12 C13 C14 -4.8(4) . . . . ?
C12 C13 C14 C15 174.6(2) . . . . ?
C18 C13 C14 C15 -2.3(4) . . . . ?
C12 C13 C14 C9 -1.9(4) . . . . ?
C18 C13 C14 C9 -178.7(2) . . . . ?
C10 C9 C14 C15 -166.9(3) . . . . ?
C1 C9 C14 C15 15.0(4) . . . . ?
C10 C9 C14 C13 9.4(4) . . . . ?
C1 C9 C14 C13 -168.8(2) . . . . ?
C13 C14 C15 C16 1.6(4) . . . . ?
C9 C14 C15 C16 177.9(3) . . . . ?
C14 C15 C16 C17 0.4(4) . . . . ?
C15 C16 C17 C18 -1.8(5) . . . . ?
C16 C17 C18 C13 1.0(5) . . . . ?
C12 C13 C18 C17 -175.8(3) . . . . ?
C14 C13 C18 C17 1.0(4) . . . . ?
C1 C2 C19 C20 45.1(4) . . . . ?
C3 C2 C19 C20 -124.7(3) . . . . ?
C1 C2 C19 C24 -137.0(3) . . . . ?
C3 C2 C19 C24 53.2(4) . . . . ?
C24 C19 C20 C21 -0.4(4) . . . . ?
C2 C19 C20 C21 177.6(3) . . . . ?
C19 C20 C21 C22 0.2(5) . . . . ?
C20 C21 C22 C23 0.3(5) . . . . ?
C21 C22 C23 C24 -0.5(5) . . . . ?
C22 C23 C24 C19 0.3(5) . . . . ?
C20 C19 C24 C23 0.1(4) . . . . ?
C2 C19 C24 C23 -177.8(3) . . . . ?
C10 O1 C25 N1 55.4(3) . . . . ?
C10 O1 C25 C26 -70.5(3) . . . . ?
C4 N1 C25 O1 131.2(3) . . . . ?
C1 N1 C25 O1 -40.0(3) . . . . ?
C4 N1 C25 C26 -104.2(3) . . . . ?
C1 N1 C25 C26 84.7(3) . . . . ?
O1 C25 C26 C31 123.7(3) . . . . ?
N1 C25 C26 C31 0.8(4) . . . . ?
O1 C25 C26 C27 -56.2(3) . . . . ?
N1 C25 C26 C27 -179.1(3) . . . . ?
C31 C26 C27 C28 0.9(5) . . . . ?
C25 C26 C27 C28 -179.2(3) . . . . ?
C26 C27 C28 C29 -0.2(5) . . . . ?
C27 C28 C29 C30 -0.5(6) . . . . ?
C28 C29 C30 C31 0.5(6) . . . . ?
C27 C26 C31 C30 -1.0(5) . . . . ?
C25 C26 C31 C30 179.2(3) . . . . ?
C29 C30 C31 C26 0.2(5) . . . . ?
